data_4302606
loop_
_publ_author_name
'Yun-Wu Li'
'Yang-Guang Li'
'Yong-Hui Wang'
'Xiao-Jia Feng'
'Ying Lu'
'En-Bo Wang'

_publ_section_title
;
A New Supramolecular Assembly Based on Triple-Dawson-Type Polyoxometalate
and 3d-4f Heterometallic Cluster
;
_journal_name_full 'Inorganic Chemistry'
_journal_page_first 6452
_journal_page_last 6458
_journal_paper_doi 10.1021/ic9001362
_journal_volume 48
_journal_year 2009
_chemical_formula_sum 'C24 H54 Ce6 Mn10 Na20 O255 P6 W48'
_chemical_formula_weight 15283.21
_chemical_name_systematic
; 
 ? 
;
_space_group_IT_number 193
_symmetry_cell_setting hexagonal
_symmetry_space_group_name_Hall '-P 6c 2'
_symmetry_space_group_name_H-M 'P 63/m c m'
_atom_sites_solution_hydrogens none
_atom_sites_solution_primary direct
_atom_sites_solution_secondary difmap
_audit_creation_method SHELXL-97
_cell_angle_alpha 90.00
_cell_angle_beta 90.00
_cell_angle_gamma 120.00
_cell_formula_units_Z 2
_cell_length_a 24.959(4)
_cell_length_b 24.959(4)
_cell_length_c 26.923(5)
_cell_measurement_temperature 150(2)
_cell_volume 14525(4)
_computing_structure_refinement 'SHELXL-97 (Sheldrick, 1997)'
_computing_structure_solution 'SHELXS-97 (Sheldrick, 1990)'
_diffrn_ambient_temperature 150(2)
_diffrn_detector_area_resol_mean 0.01
_diffrn_measured_fraction_theta_full 0.997
_diffrn_measured_fraction_theta_max 0.997
_diffrn_measurement_device_type 'Rigaku R-AXIS RAPID IP'
_diffrn_measurement_method Oscillation
_diffrn_radiation_monochromator graphite
_diffrn_radiation_source 'fine-focus sealed tube'
_diffrn_radiation_type MoK\a
_diffrn_radiation_wavelength 0.71073
_diffrn_reflns_av_R_equivalents 0.1399
_diffrn_reflns_av_sigmaI/netI 0.0854
_diffrn_reflns_limit_h_max 32
_diffrn_reflns_limit_h_min -32
_diffrn_reflns_limit_k_max 32
_diffrn_reflns_limit_k_min -32
_diffrn_reflns_limit_l_max 30
_diffrn_reflns_limit_l_min -34
_diffrn_reflns_number 107511
_diffrn_reflns_theta_full 27.48
_diffrn_reflns_theta_max 27.48
_diffrn_reflns_theta_min 3.03
_diffrn_standards_decay_% 0
_diffrn_standards_interval_count 0
_diffrn_standards_number 0
_exptl_absorpt_coefficient_mu 20.420
_exptl_absorpt_correction_T_max 0.1056
_exptl_absorpt_correction_T_min 0.0694
_exptl_absorpt_correction_type multi-scan
_exptl_absorpt_process_details 'ABSCOR by T.Higashi  8 March, 1995'
_exptl_crystal_colour brown
_exptl_crystal_density_diffrn 3.495
_exptl_crystal_density_method 'not measured'
_exptl_crystal_description prism
_exptl_crystal_F_000 13396
_exptl_crystal_size_max 0.28
_exptl_crystal_size_mid 0.23
_exptl_crystal_size_min 0.20
_refine_diff_density_max 2.758
_refine_diff_density_min -2.292
_refine_diff_density_rms 0.353
_refine_ls_extinction_method none
_refine_ls_goodness_of_fit_ref 1.047
_refine_ls_hydrogen_treatment none
_refine_ls_matrix_type full
_refine_ls_number_parameters 359
_refine_ls_number_reflns 5899
_refine_ls_number_restraints 54
_refine_ls_restrained_S_all 1.044
_refine_ls_R_factor_all 0.0910
_refine_ls_R_factor_gt 0.0557
_refine_ls_shift/su_max 0.001
_refine_ls_shift/su_mean 0.000
_refine_ls_structure_factor_coef Fsqd
_refine_ls_weighting_details 'calc w=1/[\s^2^(Fo^2^)+(0.0679P)^2^+303.2493P] where P=(Fo^2^+2Fc^2^)/3'
_refine_ls_weighting_scheme calc
_refine_ls_wR_factor_gt 0.1363
_refine_ls_wR_factor_ref 0.1499
_reflns_number_gt 3946
_reflns_number_total 5899
_reflns_threshold_expression >2sigma(I)
_cod_data_source_file ic9001362_si_002.cif
_cod_data_source_block l8
_cod_depositor_comments
;
The following automatic conversions were performed:
'_symmetry_cell_setting' value 'Hexagonal' changed to 'hexagonal'
according to '/home/saulius/struct/CIF-dictionaries/cif_core.dic'
dictionary named 'cif_core.dic' version 2.4.1 from 2010-06-29.

Automatic conversion script
Id: cif_fix_enum 1527 2010-12-29 10:47:43Z saulius 
;
_cod_database_code 4302606

loop_
_symmetry_equiv_pos_as_xyz
'x, y, z'
'-y, x-y, z'
'-x+y, -x, z'
'-x, -y, z+1/2'
'y, -x+y, z+1/2'
'x-y, x, z+1/2'
'y, x, -z+1/2'
'x-y, -y, -z+1/2'
'-x, -x+y, -z+1/2'
'-y, -x, -z'
'-x+y, y, -z'
'x, x-y, -z'
'-x, -y, -z'
'y, -x+y, -z'
'x-y, x, -z'
'x, y, -z-1/2'
'-y, x-y, -z-1/2'
'-x+y, -x, -z-1/2'
'-y, -x, z-1/2'
'-x+y, y, z-1/2'
'x, x-y, z-1/2'
'y, x, z'
'x-y, -y, z'
'-x, -x+y, z'

loop_
_atom_site_label
_atom_site_type_symbol
_atom_site_fract_x
_atom_site_fract_y
_atom_site_fract_z
_atom_site_U_iso_or_equiv
_atom_site_adp_type
_atom_site_occupancy
_atom_site_symmetry_multiplicity
_atom_site_calc_flag
_atom_site_refinement_flags
_atom_site_disorder_assembly
_atom_site_disorder_group
W1 W 0.83392(4) 0.83392(4) 0.07108(3) 0.0190(2) Uani 1 2 d S . .
W2 W 0.67598(3) 0.75388(3) 0.06698(2) 0.01940(16) Uani 1 1 d . . .
W3 W 0.59220(3) 0.66987(3) 0.18045(2) 0.01964(16) Uani 1 1 d . . .
W4 W 0.67812(3) 0.84048(3) 0.18022(2) 0.01765(16) Uani 1 1 d . . .
W5 W 0.83288(5) 0.91481(4) 0.18392(3) 0.0179(2) Uani 0.50 1 d P . .
Mn1 Mn 0.83288(5) 0.91481(4) 0.18392(3) 0.0179(2) Uani 0.50 1 d P . .
P1 P 0.7536(2) 0.7536(2) 0.17663(19) 0.0173(11) Uani 1 2 d S . .
O1 O 0.8253(6) 0.9243(7) 0.2500 0.015(3) Uani 1 2 d S . .
O2 O 0.8845(6) 1.0000 0.1679(5) 0.022(3) Uani 1 2 d S . .
O3 O 0.8904(6) 0.8904(6) 0.1933(5) 0.022(3) Uani 1 2 d S . .
O4 O 0.8262(5) 0.8875(5) 0.1130(3) 0.017(2) Uani 1 1 d . . .
O5 O 0.8808(7) 0.8808(7) 0.0261(5) 0.023(3) Uani 1 2 d S . .
O6 O 0.6228(5) 0.7534(5) 0.1928(3) 0.018(2) Uani 1 1 d . . .
O7 O 0.6841(7) 0.8528(8) 0.2500 0.025(4) Uani 1 2 d S . .
O8 O 0.5869(7) 0.6551(7) 0.2500 0.021(3) Uani 1 2 d S . .
O9 O 0.7539(5) 0.9127(5) 0.1705(4) 0.020(2) Uani 1 1 d . . .
O10 O 0.7545(6) 0.7545(6) 0.1191(5) 0.016(3) Uani 1 2 d S . .
O11 O 0.6282(5) 0.8659(5) 0.1673(4) 0.026(3) Uani 1 1 d . . .
O12 O 0.6937(5) 0.6937(5) 0.1930(5) 0.012(3) Uani 1 2 d S . .
O13 O 0.7530(5) 0.8118(5) 0.1933(3) 0.018(2) Uani 1 1 d . . .
O14 O 0.5154(5) 0.6423(5) 0.1692(4) 0.026(3) Uani 1 1 d . . .
O15 O 0.6260(5) 0.7534(5) 0.0232(4) 0.025(3) Uani 1 1 d . . .
O16 O 0.6799(5) 0.8128(5) 0.1130(4) 0.024(3) Uani 1 1 d . . .
O17 O 0.8141(5) 0.7537(5) 0.0411(4) 0.023(2) Uani 1 1 d . . .
O18 O 0.6206(5) 0.6935(5) 0.1133(4) 0.021(2) Uani 1 1 d . . .
O19 O 0.5954(6) 0.5954(6) 0.1717(5) 0.018(3) Uani 1 2 d S . .
O20 O 0.6918(6) 0.6918(6) 0.0405(5) 0.023(3) Uani 1 2 d S . .
Ce1 Ce 0.29144(9) 0.56752(10) 0.42574(8) 0.0253(4) Uani 0.50 1 d P . .
Mn2 Mn 0.3333 0.6667 0.3363(3) 0.0219(18) Uani 0.50 3 d SP . .
Mn3 Mn 0.3333 0.6667 0.5156(3) 0.028(2) Uani 0.50 3 d SP . .
O21 O 0.3026(12) 0.5990(12) 0.2912(8) 0.033(6) Uani 0.50 1 d P . .
O22 O 0.2744(13) 0.5201(14) 0.3459(10) 0.046(8) Uani 0.50 1 d P . .
O23 O 0.3037(15) 0.5983(14) 0.5614(10) 0.041(7) Uani 0.50 1 d PU . .
O24 O 0.2599(4) 0.5198(8) 0.5000 0.038(5) Uani 1 2 d SU . .
O25 O 0.2677(12) 0.6277(12) 0.3780(9) 0.033(6) Uani 0.50 1 d PU . .
O26 O 0.2653(11) 0.6292(11) 0.4747(8) 0.028(5) Uani 0.50 1 d P . .
O27 O 0.3804(14) 0.5424(14) 0.4270(10) 0.049(7) Uani 0.50 1 d PU . .
O28 O 0.1741(11) 0.5178(11) 0.4278(9) 0.033(6) Uani 0.50 1 d PU . .
O29 O 0.2477(11) 0.4499(11) 0.4259(9) 0.033(6) Uani 0.50 1 d P . .
C1 C 0.2765(14) 0.5363(13) 0.3022(10) 0.015(6) Uani 0.50 1 d PU . .
C2 C 0.2533(15) 0.4925(15) 0.2500 0.050(8) Uani 1 2 d SU . .
C3 C 0.2713(18) 0.5364(19) 0.5454(14) 0.035(9) Uani 0.50 1 d PU . .
C4 C 0.250(2) 0.491(2) 0.5909(16) 0.044(10) Uani 0.50 1 d PU . .
Na1 Na 0.7641(9) 1.0000 0.2500 0.070(6) Uiso 1 4 d S . .
Na2 Na 0.9174(7) 0.9174(7) -0.0674(6) 0.081(5) Uiso 1 2 d S . .
Na3 Na 0.8133(8) 0.7504(7) -0.0622(5) 0.040(4) Uiso 0.50 1 d P . .
Na4 Na 0.5391(13) 0.9018(14) 0.1548(10) 0.032(6) Uiso 0.25 1 d P . .
Na5 Na 1.0000 1.0000 0.0000 0.078(11) Uiso 1 12 d S . .
Na6 Na 1.0000 1.0000 -0.1297(17) 0.058(12) Uiso 0.50 6 d SP . .
O1W O 1.0000 1.0000 0.2500 0.055(14) Uiso 1 12 d S . .
O2W O 0.6969(13) 0.6339(13) -0.0774(10) 0.041(6) Uiso 0.50 1 d P . .
O3W O 0.1008(13) 0.4698(13) 0.5015(9) 0.041(7) Uiso 0.50 1 d P . .
O4W O 0.5629(18) 0.5629(18) 0.0528(15) 0.051(11) Uiso 0.50 2 d SP . .
O5W O 0.485(2) 0.485(2) 0.131(2) 0.080(16) Uiso 0.50 2 d SP . .
O6W O 0.508(4) 0.508(4) 0.2500 0.05(2) Uiso 0.33 4 d SP . .
O7W O 0.636(5) 1.0000 0.2500 0.08(3) Uiso 0.33 4 d SP . .

loop_
_atom_site_aniso_label
_atom_site_aniso_U_11
_atom_site_aniso_U_22
_atom_site_aniso_U_33
_atom_site_aniso_U_23
_atom_site_aniso_U_13
_atom_site_aniso_U_12
W1 0.0188(3) 0.0188(3) 0.0170(4) -0.0004(3) -0.0004(3) 0.0076(4)
W2 0.0172(3) 0.0212(3) 0.0179(3) -0.0014(3) -0.0038(2) 0.0082(3)
W3 0.0136(3) 0.0176(3) 0.0237(3) -0.0009(3) -0.0020(2) 0.0048(3)
W4 0.0145(3) 0.0182(3) 0.0207(3) 0.0000(3) -0.0019(2) 0.0084(2)
W5 0.0208(5) 0.0201(5) 0.0171(4) 0.0023(4) 0.0019(4) 0.0134(4)
Mn1 0.0208(5) 0.0201(5) 0.0171(4) 0.0023(4) 0.0019(4) 0.0134(4)
P1 0.0162(19) 0.0162(19) 0.017(2) -0.0039(19) -0.0039(19) 0.006(2)
O1 0.013(7) 0.023(8) 0.005(6) 0.000 0.000 0.005(6)
O2 0.021(6) 0.036(9) 0.013(6) 0.000 -0.003(5) 0.018(5)
O3 0.023(6) 0.023(6) 0.032(8) 0.000(6) 0.000(6) 0.021(7)
O4 0.022(6) 0.017(5) 0.013(4) 0.003(4) 0.004(4) 0.010(5)
O5 0.026(7) 0.026(7) 0.021(7) -0.009(6) -0.009(6) 0.016(8)
O6 0.014(5) 0.022(6) 0.014(5) 0.000(4) 0.001(4) 0.005(5)
O7 0.020(9) 0.030(9) 0.031(8) 0.000 0.000 0.017(8)
O8 0.014(8) 0.019(8) 0.022(7) 0.000 0.000 0.002(7)
O9 0.019(6) 0.020(6) 0.020(5) 0.005(4) 0.004(4) 0.010(5)
O10 0.015(5) 0.015(5) 0.015(6) 0.003(5) 0.003(5) 0.005(6)
O11 0.024(6) 0.028(6) 0.026(5) 0.005(5) -0.008(5) 0.013(5)
O12 0.010(5) 0.010(5) 0.015(6) -0.001(5) -0.001(5) 0.005(6)
O13 0.024(6) 0.017(5) 0.015(5) 0.000(4) -0.001(4) 0.013(5)
O14 0.011(5) 0.020(6) 0.035(6) -0.003(5) -0.007(5) -0.002(5)
O15 0.016(6) 0.028(6) 0.027(6) 0.003(5) 0.000(5) 0.007(5)
O16 0.018(6) 0.024(6) 0.024(5) -0.002(5) -0.008(5) 0.007(5)
O17 0.019(6) 0.023(6) 0.023(5) 0.000(5) -0.003(5) 0.008(5)
O18 0.014(5) 0.018(6) 0.024(5) -0.007(4) -0.005(4) 0.002(5)
O19 0.019(6) 0.019(6) 0.023(7) -0.010(5) -0.010(5) 0.014(7)
O20 0.025(6) 0.025(6) 0.009(6) 0.004(5) 0.004(5) 0.006(7)
Ce1 0.0229(10) 0.0187(10) 0.0339(10) 0.0008(9) 0.0013(9) 0.0100(8)
Mn2 0.018(3) 0.018(3) 0.030(4) 0.000 0.000 0.0089(13)
Mn3 0.025(3) 0.025(3) 0.036(5) 0.000 0.000 0.0123(14)
O21 0.042(16) 0.035(15) 0.029(11) -0.006(11) -0.019(11) 0.023(13)
O22 0.038(16) 0.06(2) 0.043(15) -0.027(15) 0.000(13) 0.029(15)
O23 0.043(11) 0.030(10) 0.045(10) 0.001(8) 0.012(8) 0.014(8)
O24 0.045(7) 0.020(7) 0.041(7) 0.000 0.017(6) 0.010(3)
O25 0.034(10) 0.033(9) 0.041(9) 0.001(7) 0.012(7) 0.023(8)
O26 0.021(12) 0.023(13) 0.045(13) -0.009(11) 0.003(10) 0.014(11)
O27 0.048(11) 0.052(11) 0.053(10) 0.012(8) 0.003(8) 0.031(8)
O28 0.029(9) 0.026(9) 0.038(9) 0.002(7) 0.000(7) 0.010(7)
O29 0.020(12) 0.019(12) 0.052(15) 0.008(11) 0.005(12) 0.005(10)
C1 0.022(10) 0.005(9) 0.018(9) -0.001(7) 0.003(8) 0.006(7)
C2 0.049(11) 0.043(11) 0.057(11) 0.000 0.000 0.022(8)
C3 0.033(12) 0.036(12) 0.042(12) -0.003(9) 0.005(9) 0.022(9)
C4 0.048(13) 0.042(13) 0.047(13) 0.003(9) 0.000(9) 0.025(10)

loop_
_atom_type_symbol
_atom_type_description
_atom_type_scat_dispersion_real
_atom_type_scat_dispersion_imag
_atom_type_scat_source
C C 0.0033 0.0016 'International Tables Vol C Tables 4.2.6.8 and 6.1.1.4'
H H 0.0000 0.0000 'International Tables Vol C Tables 4.2.6.8 and 6.1.1.4'
O O 0.0106 0.0060 'International Tables Vol C Tables 4.2.6.8 and 6.1.1.4'
W W -0.8490 6.8722 'International Tables Vol C Tables 4.2.6.8 and 6.1.1.4'
P P 0.1023 0.0942 'International Tables Vol C Tables 4.2.6.8 and 6.1.1.4'
Mn Mn 0.3368 0.7283 'International Tables Vol C Tables 4.2.6.8 and 6.1.1.4'
Ce Ce -0.2486 2.6331 'International Tables Vol C Tables 4.2.6.8 and 6.1.1.4'
Na Na 0.0362 0.0249 'International Tables Vol C Tables 4.2.6.8 and 6.1.1.4'

loop_
_geom_angle_atom_site_label_1
_geom_angle_atom_site_label_2
_geom_angle_atom_site_label_3
_geom_angle
_geom_angle_site_symmetry_1
_geom_angle_site_symmetry_3
_geom_angle_publ_flag
O5 W1 O4 103.0(5) . 22 ?
O5 W1 O4 103.0(5) . . ?
O4 W1 O4 92.7(6) 22 . ?
O5 W1 O17 98.3(5) . . ?
O4 W1 O17 88.3(5) 22 . ?
O4 W1 O17 157.8(5) . . ?
O5 W1 O17 98.3(5) . 22 ?
O4 W1 O17 157.8(5) 22 22 ?
O4 W1 O17 88.3(5) . 22 ?
O17 W1 O17 82.5(6) . 22 ?
O5 W1 O10 167.1(6) . . ?
O4 W1 O10 85.8(4) 22 . ?
O4 W1 O10 85.8(4) . . ?
O17 W1 O10 72.2(4) . . ?
O17 W1 O10 72.2(4) 22 . ?
O5 W1 Na2 51.5(5) . 15_655 ?
O4 W1 Na2 52.2(4) 22 15_655 ?
O4 W1 Na2 96.1(4) . 15_655 ?
O17 W1 Na2 102.0(4) . 15_655 ?
O17 W1 Na2 149.8(4) 22 15_655 ?
O10 W1 Na2 137.9(3) . 15_655 ?
O5 W1 Na2 51.5(5) . 14_565 ?
O4 W1 Na2 96.1(4) 22 14_565 ?
O4 W1 Na2 52.2(4) . 14_565 ?
O17 W1 Na2 149.8(4) . 14_565 ?
O17 W1 Na2 102.0(4) 22 14_565 ?
O10 W1 Na2 137.9(3) . 14_565 ?
Na2 W1 Na2 59.6(5) 15_655 14_565 ?
O15 W2 O16 102.1(5) . . ?
O15 W2 O17 101.9(5) . 22 ?
O16 W2 O17 89.4(5) . 22 ?
O15 W2 O18 101.9(5) . . ?
O16 W2 O18 85.5(5) . . ?
O17 W2 O18 156.2(5) 22 . ?
O15 W2 O20 100.5(5) . . ?
O16 W2 O20 157.2(5) . . ?
O17 W2 O20 87.7(6) 22 . ?
O18 W2 O20 88.0(5) . . ?
O15 W2 O10 172.2(5) . . ?
O16 W2 O10 83.6(4) . . ?
O17 W2 O10 72.6(5) 22 . ?
O18 W2 O10 83.7(4) . . ?
O20 W2 O10 74.0(4) . . ?
O14 W3 O6 103.4(5) . . ?
O14 W3 O8 98.1(6) . . ?
O6 W3 O8 89.5(5) . . ?
O14 W3 O19 99.8(5) . . ?
O6 W3 O19 156.8(5) . . ?
O8 W3 O19 88.1(6) . . ?
O14 W3 O18 97.1(5) . . ?
O6 W3 O18 86.7(4) . . ?
O8 W3 O18 164.7(6) . . ?
O19 W3 O18 89.6(6) . . ?
O14 W3 O12 172.1(5) . . ?
O6 W3 O12 84.4(4) . . ?
O8 W3 O12 82.4(5) . . ?
O19 W3 O12 72.4(4) . . ?
O18 W3 O12 82.6(4) . . ?
O11 W4 O9 100.9(5) . . ?
O11 W4 O7 98.9(6) . . ?
O9 W4 O7 91.3(6) . . ?
O11 W4 O6 102.2(5) . . ?
O9 W4 O6 156.7(5) . . ?
O7 W4 O6 87.9(6) . . ?
O11 W4 O16 95.4(5) . . ?
O9 W4 O16 91.2(4) . . ?
O7 W4 O16 164.7(6) . . ?
O6 W4 O16 83.9(4) . . ?
O11 W4 O13 175.1(5) . . ?
O9 W4 O13 74.8(4) . . ?
O7 W4 O13 83.7(5) . . ?
O6 W4 O13 82.0(4) . . ?
O16 W4 O13 82.4(4) . . ?
O1 W5 O3 93.3(7) . . ?
O1 W5 O2 97.6(6) . . ?
O3 W5 O2 101.3(7) . . ?
O1 W5 O9 90.9(5) . . ?
O3 W5 O9 161.8(6) . . ?
O2 W5 O9 95.6(5) . . ?
O1 W5 O4 168.4(5) . . ?
O3 W5 O4 88.0(5) . . ?
O2 W5 O4 93.4(5) . . ?
O9 W5 O4 84.5(4) . . ?
O1 W5 O13 87.2(5) . . ?
O3 W5 O13 89.9(6) . . ?
O2 W5 O13 167.4(5) . . ?
O9 W5 O13 72.6(4) . . ?
O4 W5 O13 81.4(4) . . ?
O13 P1 O13 112.7(9) 22 . ?
O13 P1 O10 106.7(5) 22 . ?
O13 P1 O10 106.7(5) . . ?
O13 P1 O12 111.6(5) 22 . ?
O13 P1 O12 111.6(5) . . ?
O10 P1 O12 107.2(8) . . ?
Mn1 O1 W5 0.00(7) 16_556 16_556 ?
Mn1 O1 W5 156.5(10) 16_556 . ?
W5 O1 W5 156.5(10) 16_556 . ?
Mn1 O1 Na1 101.7(5) 16_556 . ?
W5 O1 Na1 101.7(5) 16_556 . ?
W5 O1 Na1 101.7(5) . . ?
Mn1 O2 W5 0.00(8) 23_675 23_675 ?
Mn1 O2 W5 150.4(8) 23_675 . ?
W5 O2 W5 150.4(8) 23_675 . ?
Mn1 O2 Na2 104.5(4) 23_675 14_565 ?
W5 O2 Na2 104.5(4) 23_675 14_565 ?
W5 O2 Na2 104.5(4) . 14_565 ?
Mn1 O3 W5 0.00(6) 22 22 ?
Mn1 O3 W5 149.4(9) 22 . ?
W5 O3 W5 149.4(9) 22 . ?
W1 O4 W5 144.3(6) . . ?
W1 O4 Na2 97.5(5) . 14_565 ?
W5 O4 Na2 100.7(5) . 14_565 ?
W1 O5 Na2 156.0(9) . . ?
W1 O5 Na2 101.1(6) . 15_655 ?
Na2 O5 Na2 97.6(7) . 15_655 ?
W1 O5 Na2 101.1(6) . 14_565 ?
Na2 O5 Na2 97.6(7) . 14_565 ?
Na2 O5 Na2 77.1(8) 15_655 14_565 ?
W3 O6 W4 153.1(6) . . ?
W4 O7 W4 163.9(10) 16_556 . ?
W3 O8 W3 160.4(9) 16_556 . ?
W4 O9 W5 121.0(5) . . ?
W4 O9 Na1 106.3(5) . . ?
W5 O9 Na1 97.4(6) . . ?
W4 O9 Na3 102.4(5) . 14_565 ?
W5 O9 Na3 107.7(5) . 14_565 ?
Na1 O9 Na3 123.6(5) . 14_565 ?
P1 O10 W1 123.8(8) . . ?
P1 O10 W2 125.3(4) . 22 ?
W1 O10 W2 91.5(4) . 22 ?
P1 O10 W2 125.3(4) . . ?
W1 O10 W2 91.5(4) . . ?
W2 O10 W2 89.0(5) 22 . ?
W4 O11 Na4 174.2(8) . . ?
P1 O12 W3 127.3(4) . 22 ?
P1 O12 W3 127.3(4) . . ?
W3 O12 W3 92.7(5) 22 . ?
P1 O13 W4 129.6(6) . . ?
P1 O13 W5 127.0(6) . . ?
W4 O13 W5 91.2(4) . . ?
W2 O16 W4 152.4(7) . . ?
W2 O17 W1 123.7(6) 22 . ?
W2 O17 Na3 110.3(6) 22 . ?
W1 O17 Na3 115.7(6) . . ?
W2 O18 W3 149.9(6) . . ?
W3 O19 W3 122.5(8) 22 . ?
W2 O20 W2 122.9(7) 22 . ?
O23 Ce1 C3 96(3) 11_556 11_556 ?
O23 Ce1 C4 145(3) 11_556 11_556 ?
C3 Ce1 C4 63(3) 11_556 11_556 ?
O23 Ce1 O24 88(2) 11_556 . ?
C3 Ce1 O24 17(2) 11_556 . ?
C4 Ce1 O24 77.1(15) 11_556 . ?
O23 Ce1 O25 63(2) 11_556 . ?
C3 Ce1 O25 129(2) 11_556 . ?
C4 Ce1 O25 106.9(16) 11_556 . ?
O24 Ce1 O25 135.5(6) . . ?
O23 Ce1 O26 54(2) 11_556 2_665 ?
C3 Ce1 O26 97(2) 11_556 2_665 ?
C4 Ce1 O26 148.8(15) 11_556 2_665 ?
O24 Ce1 O26 80.0(6) . 2_665 ?
O25 Ce1 O26 104.3(8) . 2_665 ?
O23 Ce1 O25 82(2) 11_556 2_665 ?
C3 Ce1 O25 163(2) 11_556 2_665 ?
C4 Ce1 O25 126.1(16) 11_556 2_665 ?
O24 Ce1 O25 147.4(7) . 2_665 ?
O25 Ce1 O25 65.3(13) . 2_665 ?
O26 Ce1 O25 69.1(8) 2_665 2_665 ?
O23 Ce1 O26 21(2) 11_556 . ?
C3 Ce1 O26 78(2) 11_556 . ?
C4 Ce1 O26 124.8(15) 11_556 . ?
O24 Ce1 O26 73.2(7) . . ?
O25 Ce1 O26 68.6(8) . . ?
O26 Ce1 O26 66.8(12) 2_665 . ?
O25 Ce1 O26 102.7(9) 2_665 . ?
O23 Ce1 O22 140(2) 11_556 . ?
C3 Ce1 O22 114(2) 11_556 . ?
C4 Ce1 O22 51.3(16) 11_556 . ?
O24 Ce1 O22 127.4(9) . . ?
O25 Ce1 O22 77.1(10) . . ?
O26 Ce1 O22 139.9(9) 2_665 . ?
O25 Ce1 O22 75.9(10) 2_665 . ?
O26 Ce1 O22 142.2(9) . . ?
O23 Ce1 O28 90(2) 11_556 . ?
C3 Ce1 O28 59(2) 11_556 . ?
C4 Ce1 O28 55.9(15) 11_556 . ?
O24 Ce1 O28 73.2(6) . . ?
O25 Ce1 O28 73.6(9) . . ?
O26 Ce1 O28 135.1(8) 2_665 . ?
O25 Ce1 O28 137.3(8) 2_665 . ?
O26 Ce1 O28 71.3(8) . . ?
O22 Ce1 O28 84.4(9) . . ?
O23 Ce1 O29 150(2) 11_556 . ?
C3 Ce1 O29 54(2) 11_556 . ?
C4 Ce1 O29 24.3(15) 11_556 . ?
O24 Ce1 O29 63.8(7) . . ?
O25 Ce1 O29 130.9(9) . . ?
O26 Ce1 O29 124.7(8) 2_665 . ?
O25 Ce1 O29 126.9(8) 2_665 . ?
O26 Ce1 O29 130.4(8) . . ?
O22 Ce1 O29 64.3(10) . . ?
O28 Ce1 O29 73.5(8) . . ?
O23 Ce1 O27 122(2) 11_556 . ?
C3 Ce1 O27 96(2) 11_556 . ?
C4 Ce1 O27 89.0(16) 11_556 . ?
O24 Ce1 O27 88.6(6) . . ?
O25 Ce1 O27 135.0(9) . . ?
O26 Ce1 O27 69.3(9) 2_665 . ?
O25 Ce1 O27 71.3(9) 2_665 . ?
O26 Ce1 O27 134.6(9) . . ?
O22 Ce1 O27 81.6(9) . . ?
O28 Ce1 O27 142.9(9) . . ?
O29 Ce1 O27 69.5(9) . . ?
O25 Mn2 O25 85.8(12) 3_565 . ?
O25 Mn2 O25 85.8(12) 3_565 2_665 ?
O25 Mn2 O25 85.8(12) . 2_665 ?
O25 Mn2 O21 93.6(11) 3_565 3_565 ?
O25 Mn2 O21 96.9(11) . 3_565 ?
O25 Mn2 O21 177.2(11) 2_665 3_565 ?
O25 Mn2 O21 177.2(11) 3_565 . ?
O25 Mn2 O21 93.6(11) . . ?
O25 Mn2 O21 96.9(11) 2_665 . ?
O21 Mn2 O21 83.7(11) 3_565 . ?
O25 Mn2 O21 96.9(11) 3_565 2_665 ?
O25 Mn2 O21 177.2(11) . 2_665 ?
O25 Mn2 O21 93.6(11) 2_665 2_665 ?
O21 Mn2 O21 83.7(11) 3_565 2_665 ?
O21 Mn2 O21 83.7(11) . 2_665 ?
O25 Mn2 Ce1 43.0(8) 3_565 3_565 ?
O25 Mn2 Ce1 44.4(8) . 3_565 ?
O25 Mn2 Ce1 93.6(9) 2_665 3_565 ?
O21 Mn2 Ce1 87.9(7) 3_565 3_565 ?
O21 Mn2 Ce1 135.7(8) . 3_565 ?
O21 Mn2 Ce1 138.4(7) 2_665 3_565 ?
O25 Mn2 Ce1 44.4(8) 3_565 2_665 ?
O25 Mn2 Ce1 93.6(9) . 2_665 ?
O25 Mn2 Ce1 43.0(8) 2_665 2_665 ?
O21 Mn2 Ce1 135.7(8) 3_565 2_665 ?
O21 Mn2 Ce1 138.4(7) . 2_665 ?
O21 Mn2 Ce1 87.9(7) 2_665 2_665 ?
Ce1 Mn2 Ce1 70.48(17) 3_565 2_665 ?
O25 Mn2 Ce1 93.6(9) 3_565 . ?
O25 Mn2 Ce1 43.0(8) . . ?
O25 Mn2 Ce1 44.4(8) 2_665 . ?
O21 Mn2 Ce1 138.4(7) 3_565 . ?
O21 Mn2 Ce1 87.9(7) . . ?
O21 Mn2 Ce1 135.7(8) 2_665 . ?
Ce1 Mn2 Ce1 70.48(17) 3_565 . ?
Ce1 Mn2 Ce1 70.48(17) 2_665 . ?
Mn3 Mn3 O26 100.1(10) 10_666 12_566 ?
Mn3 Mn3 O26 100.1(10) 10_666 10_666 ?
O26 Mn3 O26 117.0(6) 12_566 10_666 ?
Mn3 Mn3 O26 100.1(9) 10_666 11_556 ?
O26 Mn3 O26 117.0(6) 12_566 11_556 ?
O26 Mn3 O26 117.0(6) 10_666 11_556 ?
Mn3 Mn3 O26 53.3(7) 10_666 . ?
O26 Mn3 O26 47.2(15) 12_566 . ?
O26 Mn3 O26 125.2(14) 10_666 . ?
O26 Mn3 O26 114.6(16) 11_556 . ?
Mn3 Mn3 O26 53.3(7) 10_666 3_565 ?
O26 Mn3 O26 114.6(16) 12_566 3_565 ?
O26 Mn3 O26 47.2(15) 10_666 3_565 ?
O26 Mn3 O26 125.2(14) 11_556 3_565 ?
O26 Mn3 O26 87.9(11) . 3_565 ?
Mn3 Mn3 O26 53.3(7) 10_666 2_665 ?
O26 Mn3 O26 125.2(14) 12_566 2_665 ?
O26 Mn3 O26 114.6(16) 10_666 2_665 ?
O26 Mn3 O26 47.2(15) 11_556 2_665 ?
O26 Mn3 O26 87.9(11) . 2_665 ?
O26 Mn3 O26 87.9(11) 3_565 2_665 ?
Mn3 Mn3 O23 129.8(8) 10_666 3_565 ?
O26 Mn3 O23 54.9(12) 12_566 3_565 ?
O26 Mn3 O23 66.5(13) 10_666 3_565 ?
O26 Mn3 O23 129.6(13) 11_556 3_565 ?
O26 Mn3 O23 93.8(11) . 3_565 ?
O26 Mn3 O23 94.8(12) 3_565 3_565 ?
O26 Mn3 O23 176.8(12) 2_665 3_565 ?
Mn3 Mn3 O23 129.8(9) 10_666 2_665 ?
O26 Mn3 O23 129.6(13) 12_566 2_665 ?
O26 Mn3 O23 54.9(12) 10_666 2_665 ?
O26 Mn3 O23 66.5(13) 11_556 2_665 ?
O26 Mn3 O23 176.8(11) . 2_665 ?
O26 Mn3 O23 93.8(11) 3_565 2_665 ?
O26 Mn3 O23 94.8(12) 2_665 2_665 ?
O23 Mn3 O23 83.4(13) 3_565 2_665 ?
Mn3 Mn3 O23 129.8(8) 10_666 . ?
O26 Mn3 O23 66.5(13) 12_566 . ?
O26 Mn3 O23 129.6(13) 10_666 . ?
O26 Mn3 O23 54.9(12) 11_556 . ?
O26 Mn3 O23 94.8(12) . . ?
O26 Mn3 O23 176.8(12) 3_565 . ?
O26 Mn3 O23 93.8(11) 2_665 . ?
O23 Mn3 O23 83.4(13) 3_565 . ?
O23 Mn3 O23 83.4(13) 2_665 . ?
Mn3 Mn3 Ce1 126.30(15) 10_666 12_566 ?
O26 Mn3 Ce1 61.4(8) 12_566 12_566 ?
O26 Mn3 Ce1 58.6(10) 10_666 12_566 ?
O26 Mn3 Ce1 133.6(10) 11_556 12_566 ?
O26 Mn3 Ce1 96.7(7) . 12_566 ?
O26 Mn3 Ce1 87.3(8) 3_565 12_566 ?
O26 Mn3 Ce1 173.2(7) 2_665 12_566 ?
O23 Mn3 Ce1 8.3(9) 3_565 12_566 ?
O23 Mn3 Ce1 80.7(10) 2_665 12_566 ?
O23 Mn3 Ce1 90.9(9) . 12_566 ?
Mn3 Mn3 Ce1 126.30(15) 10_666 10_666 ?
O26 Mn3 Ce1 133.6(10) 12_566 10_666 ?
O26 Mn3 Ce1 61.4(8) 10_666 10_666 ?
O26 Mn3 Ce1 58.6(10) 11_556 10_666 ?
O26 Mn3 Ce1 173.2(7) . 10_666 ?
O26 Mn3 Ce1 96.7(7) 3_565 10_666 ?
O26 Mn3 Ce1 87.3(8) 2_665 10_666 ?
O23 Mn3 Ce1 90.9(9) 3_565 10_666 ?
O23 Mn3 Ce1 8.3(9) 2_665 10_666 ?
O23 Mn3 Ce1 80.7(10) . 10_666 ?
Ce1 Mn3 Ce1 88.5(2) 12_566 10_666 ?
C1 O21 Mn2 128.0(18) . . ?
C1 O22 C4 158(3) . 11_556 ?
C1 O22 Ce1 137(2) . . ?
C4 O22 Ce1 46.6(14) 11_556 . ?
Ce1 O23 C3 49(2) 11_556 . ?
Ce1 O23 O26 149(3) 11_556 11_556 ?
C3 O23 O26 103(2) . 11_556 ?
Ce1 O23 Mn3 152(3) 11_556 . ?
C3 O23 Mn3 122(2) . . ?
O26 O23 Mn3 48.8(12) 11_556 . ?
C3 O24 C3 147(4) . 11_556 ?
C3 O24 Ce1 13.8(18) . 11_556 ?
C3 O24 Ce1 136(2) 11_556 11_556 ?
C3 O24 Ce1 136(2) . . ?
C3 O24 Ce1 13.8(18) 11_556 . ?
Ce1 O24 Ce1 125.7(8) 11_556 . ?
Mn2 O25 Ce1 103.9(11) . . ?
Mn2 O25 Ce1 102.3(12) . 3_565 ?
Ce1 O25 Ce1 108.8(10) . 3_565 ?
O26 O26 Mn3 79.6(9) 12_566 10_666 ?
O26 O26 O23 133(3) 12_566 11_556 ?
Mn3 O26 O23 76.3(15) 10_666 11_556 ?
O26 O26 Mn3 53.2(7) 12_566 . ?
Mn3 O26 Mn3 26.7(7) 10_666 . ?
O23 O26 Mn3 94.6(16) 11_556 . ?
O26 O26 Ce1 118(2) 12_566 3_565 ?
Mn3 O26 Ce1 87.4(11) 10_666 3_565 ?
O23 O26 Ce1 100.4(15) 11_556 3_565 ?
Mn3 O26 Ce1 103.1(11) . 3_565 ?
O26 O26 Ce1 131(2) 12_566 . ?
Mn3 O26 Ce1 84.7(10) 10_666 . ?
O23 O26 Ce1 10.3(11) 11_556 . ?
Mn3 O26 Ce1 100.4(10) . . ?
Ce1 O26 Ce1 107.0(9) 3_565 . ?
Ce1 O27 Na4 108.3(12) . 18_566 ?
C4 O29 Ce1 36(2) 11_556 . ?
O22 C1 O21 119(3) . . ?
O22 C1 C2 129(3) . . ?
O21 C1 C2 111(2) . . ?
C1 C2 C1 112(3) . 16_556 ?
Ce1 C3 O24 150(4) 11_556 . ?
Ce1 C3 O23 34.8(17) 11_556 . ?
O24 C3 O23 124(3) . . ?
Ce1 C3 C4 81(3) 11_556 . ?
O24 C3 C4 125(4) . . ?
O23 C3 C4 111(3) . . ?
O29 C4 C3 98(3) 11_556 . ?
O29 C4 Ce1 119(3) 11_556 11_556 ?
C3 C4 Ce1 36.8(17) . 11_556 ?
O29 C4 O22 116(3) 11_556 11_556 ?
C3 C4 O22 119(3) . 11_556 ?
Ce1 C4 O22 82(2) 11_556 11_556 ?
O1 Na1 O1 67.0(7) 8_675 . ?
O1 Na1 O9 54.2(3) 8_675 8_675 ?
O1 Na1 O9 96.7(6) . 8_675 ?
O1 Na1 O9 96.7(6) 8_675 16_556 ?
O1 Na1 O9 54.2(3) . 16_556 ?
O9 Na1 O9 78.8(4) 8_675 16_556 ?
O1 Na1 O9 96.7(6) 8_675 . ?
O1 Na1 O9 54.2(3) . . ?
O9 Na1 O9 147.4(9) 8_675 . ?
O9 Na1 O9 92.1(5) 16_556 . ?
O1 Na1 O9 54.2(3) 8_675 23_675 ?
O1 Na1 O9 96.7(6) . 23_675 ?
O9 Na1 O9 92.1(5) 8_675 23_675 ?
O9 Na1 O9 147.4(9) 16_556 23_675 ?
O9 Na1 O9 78.8(4) . 23_675 ?
Na6 Na2 O5 149.1(11) . . ?
Na6 Na2 Na5 80.5(9) . . ?
O5 Na2 Na5 68.6(5) . . ?
Na6 Na2 O2 67.7(9) . 15_655 ?
O5 Na2 O2 143.2(8) . 15_655 ?
Na5 Na2 O2 148.2(7) . 15_655 ?
Na6 Na2 O4 88.0(6) . 15_655 ?
O5 Na2 O4 107.4(5) . 15_655 ?
Na5 Na2 O4 120.8(4) . 15_655 ?
O2 Na2 O4 60.0(3) 15_655 15_655 ?
Na6 Na2 O4 88.0(6) . 12_565 ?
O5 Na2 O4 107.4(5) . 12_565 ?
Na5 Na2 O4 120.8(4) . 12_565 ?
O2 Na2 O4 60.0(3) 15_655 12_565 ?
O4 Na2 O4 116.4(7) 15_655 12_565 ?
Na6 Na2 O5 95.1(5) . 15_655 ?
O5 Na2 O5 72.8(4) . 15_655 ?
Na5 Na2 O5 66.0(4) . 15_655 ?
O2 Na2 O5 115.4(4) 15_655 15_655 ?
O4 Na2 O5 57.5(4) 15_655 15_655 ?
O4 Na2 O5 172.9(7) 12_565 15_655 ?
Na6 Na2 O5 95.1(5) . 14_565 ?
O5 Na2 O5 72.8(4) . 14_565 ?
Na5 Na2 O5 66.0(4) . 14_565 ?
O2 Na2 O5 115.4(4) 15_655 14_565 ?
O4 Na2 O5 172.9(7) 15_655 14_565 ?
O4 Na2 O5 57.5(4) 12_565 14_565 ?
O5 Na2 O5 128.2(8) 15_655 14_565 ?
Na6 Na2 Na2 47.8(6) . 2_765 ?
O5 Na2 Na2 107.2(4) . 2_765 ?
Na5 Na2 Na2 49.4(3) . 2_765 ?
O2 Na2 Na2 104.5(4) 15_655 2_765 ?
O4 Na2 Na2 80.7(4) 15_655 2_765 ?
O4 Na2 Na2 133.6(4) 12_565 2_765 ?
O5 Na2 Na2 51.4(4) 15_655 2_765 ?
O5 Na2 Na2 106.0(4) 14_565 2_765 ?
Na6 Na2 Na2 47.8(6) . 3_675 ?
O5 Na2 Na2 107.2(4) . 3_675 ?
Na5 Na2 Na2 49.4(3) . 3_675 ?
O2 Na2 Na2 104.5(4) 15_655 3_675 ?
O4 Na2 Na2 133.6(4) 15_655 3_675 ?
O4 Na2 Na2 80.7(4) 12_565 3_675 ?
O5 Na2 Na2 106.0(4) 15_655 3_675 ?
O5 Na2 Na2 51.4(4) 14_565 3_675 ?
Na2 Na2 Na2 60.000(1) 2_765 3_675 ?
Na6 Na2 W1 89.1(3) . 15_655 ?
O5 Na2 W1 91.4(3) . 15_655 ?
Na5 Na2 W1 91.2(3) . 15_655 ?
O2 Na2 W1 88.4(3) 15_655 15_655 ?
O4 Na2 W1 30.4(2) 15_655 15_655 ?
O4 Na2 W1 146.8(6) 12_565 15_655 ?
O5 Na2 W1 27.4(3) 15_655 15_655 ?
O5 Na2 W1 155.6(6) 14_565 15_655 ?
Na2 Na2 W1 60.2(3) 2_765 15_655 ?
Na2 Na2 W1 120.2(3) 3_675 15_655 ?
Na6 Na2 W1 89.1(3) . 14_565 ?
O5 Na2 W1 91.4(3) . 14_565 ?
Na5 Na2 W1 91.2(3) . 14_565 ?
O2 Na2 W1 88.4(3) 15_655 14_565 ?
O4 Na2 W1 146.8(6) 15_655 14_565 ?
O4 Na2 W1 30.4(2) 12_565 14_565 ?
O5 Na2 W1 155.6(6) 15_655 14_565 ?
O5 Na2 W1 27.4(3) 14_565 14_565 ?
Na2 Na2 W1 120.2(3) 2_765 14_565 ?
Na2 Na2 W1 60.2(3) 3_675 14_565 ?
W1 Na2 W1 176.8(5) 15_655 14_565 ?
Na3 Na3 O17 88.8(4) 22 . ?
Na3 Na3 O2W 90.0(6) 22 . ?
O17 Na3 O2W 99.1(7) . . ?
Na3 Na3 O9 100.1(4) 22 15_655 ?
O17 Na3 O9 167.5(7) . 15_655 ?
O2W Na3 O9 89.7(7) . 15_655 ?
Na3 Na3 Na2 68.1(3) 22 . ?
O17 Na3 Na2 90.7(5) . . ?
O2W Na3 Na2 155.9(8) . . ?
O9 Na3 Na2 84.7(5) 15_655 . ?
O11 Na4 O5W 146.8(15) . 2_665 ?
O11 Na4 O27 111.6(11) . 17_666 ?
O5W Na4 O27 85.0(13) 2_665 17_666 ?
O11 Na4 O2W 62.1(8) . 14_565 ?
O5W Na4 O2W 93.8(15) 2_665 14_565 ?
O27 Na4 O2W 82.1(10) 17_666 14_565 ?
Na2 Na5 Na2 180.000(1) 13_775 . ?
Na2 Na5 Na2 81.1(5) 13_775 15_655 ?
Na2 Na5 Na2 98.9(5) . 15_655 ?
Na2 Na5 Na2 81.1(5) 13_775 14_565 ?
Na2 Na5 Na2 98.9(5) . 14_565 ?
Na2 Na5 Na2 81.1(5) 15_655 14_565 ?
Na2 Na5 Na2 98.9(5) 13_775 2_765 ?
Na2 Na5 Na2 81.1(5) . 2_765 ?
Na2 Na5 Na2 98.9(5) 15_655 2_765 ?
Na2 Na5 Na2 180.000(1) 14_565 2_765 ?
Na2 Na5 Na2 98.9(5) 13_775 3_675 ?
Na2 Na5 Na2 81.1(5) . 3_675 ?
Na2 Na5 Na2 180.0(7) 15_655 3_675 ?
Na2 Na5 Na2 98.9(5) 14_565 3_675 ?
Na2 Na5 Na2 81.1(5) 2_765 3_675 ?
Na2 Na5 Na6 48.7(3) 13_775 13_775 ?
Na2 Na5 Na6 131.3(3) . 13_775 ?
Na2 Na5 Na6 48.7(3) 15_655 13_775 ?
Na2 Na5 Na6 48.7(3) 14_565 13_775 ?
Na2 Na5 Na6 131.3(3) 2_765 13_775 ?
Na2 Na5 Na6 131.3(3) 3_675 13_775 ?
Na2 Na5 Na6 131.3(3) 13_775 . ?
Na2 Na5 Na6 48.7(3) . . ?
Na2 Na5 Na6 131.3(3) 15_655 . ?
Na2 Na5 Na6 131.3(3) 14_565 . ?
Na2 Na5 Na6 48.7(3) 2_765 . ?
Na2 Na5 Na6 48.7(3) 3_675 . ?
Na6 Na5 Na6 180.000(2) 13_775 . ?
Na2 Na6 Na2 84.4(12) 2_765 3_675 ?
Na2 Na6 Na2 84.4(12) 2_765 . ?
Na2 Na6 Na2 84.4(12) 3_675 . ?
Na2 Na6 Na5 50.8(8) 2_765 . ?
Na2 Na6 Na5 50.8(8) 3_675 . ?
Na2 Na6 Na5 50.8(8) . . ?
Na3 O2W Na4 138.4(11) . 15_655 ?
Na4 O5W Na4 96(2) 24_655 3_565 ?

loop_
_geom_bond_atom_site_label_1
_geom_bond_atom_site_label_2
_geom_bond_distance
_geom_bond_site_symmetry_2
_geom_bond_publ_flag
W1 O5 1.684(16) . ?
W1 O4 1.832(10) 22 ?
W1 O4 1.832(10) . ?
W1 O17 1.977(11) . ?
W1 O17 1.977(11) 22 ?
W1 O10 2.367(14) . ?
W1 Na2 3.5913(10) 15_655 ?
W1 Na2 3.5913(10) 14_565 ?
W2 O15 1.713(11) . ?
W2 O16 1.888(11) . ?
W2 O17 1.896(11) 22 ?
W2 O18 1.913(11) . ?
W2 O20 1.917(7) . ?
W2 O10 2.403(10) . ?
W3 O14 1.710(10) . ?
W3 O6 1.857(11) . ?
W3 O8 1.900(3) . ?
W3 O19 1.915(7) . ?
W3 O18 1.923(10) . ?
W3 O12 2.319(9) . ?
W4 O11 1.691(11) . ?
W4 O9 1.867(10) . ?
W4 O7 1.897(2) . ?
W4 O6 1.935(10) . ?
W4 O16 1.946(10) . ?
W4 O13 2.337(11) . ?
W5 O1 1.817(3) . ?
W5 O3 1.836(4) . ?
W5 O2 1.905(4) . ?
W5 O9 1.979(10) . ?
W5 O4 2.007(9) . ?
W5 O13 2.350(11) . ?
P1 O13 1.528(11) 22 ?
P1 O13 1.528(11) . ?
P1 O10 1.550(14) . ?
P1 O12 1.560(14) . ?
O1 Mn1 1.817(3) 16_556 ?
O1 W5 1.817(3) 16_556 ?
O1 Na1 2.96(2) . ?
O2 Mn1 1.905(4) 23_675 ?
O2 W5 1.905(4) 23_675 ?
O2 Na2 2.83(2) 14_565 ?
O3 Mn1 1.836(4) 22 ?
O3 W5 1.836(4) 22 ?
O4 Na2 2.860(13) 14_565 ?
O5 Na2 2.68(2) . ?
O5 Na2 2.864(14) 15_655 ?
O5 Na2 2.864(14) 14_565 ?
O7 W4 1.897(2) 16_556 ?
O8 W3 1.900(3) 16_556 ?
O9 Na1 2.973(12) . ?
O9 Na3 2.987(17) 14_565 ?
O10 W2 2.403(10) 22 ?
O11 Na4 2.81(3) . ?
O12 W3 2.319(9) 22 ?
O17 W2 1.896(11) 22 ?
O17 Na3 2.783(18) . ?
O19 W3 1.915(7) 22 ?
O20 W2 1.917(7) 22 ?
Ce1 O23 0.81(3) 11_556 ?
Ce1 C3 1.06(4) 11_556 ?
Ce1 C4 1.75(4) 11_556 ?
Ce1 O24 2.258(8) . ?
Ce1 O25 2.27(3) . ?
Ce1 O26 2.28(2) 2_665 ?
Ce1 O25 2.31(2) 2_665 ?
Ce1 O26 2.35(2) . ?
Ce1 O22 2.39(3) . ?
Ce1 O28 2.55(2) . ?
Ce1 O29 2.57(2) . ?
Ce1 O27 2.59(3) . ?
Mn2 O25 1.82(2) 3_565 ?
Mn2 O25 1.82(2) . ?
Mn2 O25 1.82(2) 2_665 ?
Mn2 O21 1.90(2) 3_565 ?
Mn2 O21 1.90(2) . ?
Mn2 O21 1.90(2) 2_665 ?
Mn2 Ce1 3.229(7) 3_565 ?
Mn2 Ce1 3.229(7) 2_665 ?
Mn3 Mn3 0.838(17) 10_666 ?
Mn3 O26 1.50(2) 12_566 ?
Mn3 O26 1.50(2) 10_666 ?
Mn3 O26 1.50(2) 11_556 ?
Mn3 O26 1.84(2) . ?
Mn3 O26 1.84(2) 3_565 ?
Mn3 O26 1.84(2) 2_665 ?
Mn3 O23 1.93(3) 3_565 ?
Mn3 O23 1.93(3) 2_665 ?
Mn3 O23 1.93(3) . ?
Mn3 Ce1 2.670(5) 12_566 ?
Mn3 Ce1 2.670(5) 10_666 ?
O21 C1 1.39(4) . ?
O22 C1 1.24(4) . ?
O22 C4 1.88(5) 11_556 ?
O23 Ce1 0.81(3) 11_556 ?
O23 C3 1.41(5) . ?
O23 O26 1.62(4) 11_556 ?
O24 C3 1.27(4) . ?
O24 C3 1.27(4) 11_556 ?
O24 Ce1 2.258(8) 11_556 ?
O25 Ce1 2.31(2) 3_565 ?
O26 O26 1.37(4) 12_566 ?
O26 Mn3 1.50(2) 10_666 ?
O26 O23 1.62(4) 11_556 ?
O26 Ce1 2.28(2) 3_565 ?
O27 Na4 2.88(4) 18_566 ?
O29 C4 1.21(5) 11_556 ?
C1 C2 1.69(3) . ?
C2 C1 1.69(3) 16_556 ?
C3 Ce1 1.06(4) 11_556 ?
C3 C4 1.58(6) . ?
C4 O29 1.21(5) 11_556 ?
C4 Ce1 1.75(4) 11_556 ?
C4 O22 1.88(5) 11_556 ?
Na1 O1 2.96(2) 8_675 ?
Na1 O9 2.973(12) 8_675 ?
Na1 O9 2.973(12) 16_556 ?
Na1 O9 2.973(12) 23_675 ?
Na2 Na6 2.66(3) . ?
Na2 Na5 2.746(17) . ?
Na2 O2 2.83(2) 15_655 ?
Na2 O4 2.860(13) 15_655 ?
Na2 O4 2.860(13) 12_565 ?
Na2 O5 2.864(14) 15_655 ?
Na2 O5 2.864(14) 14_565 ?
Na2 Na2 3.57(3) 2_765 ?
Na2 Na2 3.57(3) 3_675 ?
Na2 W1 3.5913(10) 15_655 ?
Na2 W1 3.5913(10) 14_565 ?
Na3 Na3 2.72(3) 22 ?
Na3 O2W 2.94(3) . ?
Na3 O9 2.987(17) 15_655 ?
Na4 O5W 2.86(5) 2_665 ?
Na4 O27 2.88(4) 17_666 ?
Na4 O2W 2.94(4) 14_565 ?
Na5 Na2 2.746(17) 13_775 ?
Na5 Na2 2.746(17) 15_655 ?
Na5 Na2 2.746(17) 14_565 ?
Na5 Na2 2.746(17) 2_765 ?
Na5 Na2 2.746(17) 3_675 ?
Na5 Na6 3.49(5) 13_775 ?
Na5 Na6 3.49(5) . ?
Na6 Na2 2.66(3) 2_765 ?
Na6 Na2 2.66(3) 3_675 ?
O2W Na4 2.94(4) 15_655 ?
O5W Na4 2.86(5) 24_655 ?
O5W Na4 2.86(5) 3_565 ?
